data_4026418
loop_
_publ_author_name
'Benjamin E. Moulton'
'Adrian C. Whitwood'
'Anne K. Duhme-Klair'
'Jason M. Lynam'
'Ian J. S. Fairlamb'

_publ_section_title
;
 Regiochemistry in Cobalt-Mediated Intermolecular Pauson-Khand Reactions
 of Unsymmetrical Internal Heteroaromatic Alkynes with Norbornene
;
_journal_name_full 'Journal of Organic Chemistry'
_journal_page_first 5320
_journal_page_last 5334
_journal_paper_doi 10.1021/jo200664m
_journal_volume 76
_journal_year 2011
_chemical_formula_moiety 'C21 H21 N O'
_chemical_formula_sum 'C21 H21 N O'
_chemical_formula_weight 303.39
_chemical_name_systematic
; 
 ? 
;
_space_group_IT_number 14
_symmetry_cell_setting monoclinic
_symmetry_space_group_name_Hall '-P 2ybc'
_symmetry_space_group_name_H-M 'P 1 21/c 1'
_atom_sites_solution_hydrogens geom
_atom_sites_solution_primary direct
_atom_sites_solution_secondary difmap
_audit_creation_method SHELXL-97
_cell_angle_alpha 90.00
_cell_angle_beta 101.079(2)
_cell_angle_gamma 90.00
_cell_formula_units_Z 4
_cell_length_a 11.9810(9)
_cell_length_b 11.8519(10)
_cell_length_c 11.4924(9)
_cell_measurement_reflns_used 2189
_cell_measurement_temperature 110(2)
_cell_measurement_theta_max 24.85
_cell_measurement_theta_min 2.44
_cell_volume 1601.5(2)
_computing_cell_refinement 'Bruker SMART'
_computing_data_collection 'Bruker SMART'
_computing_data_reduction 'Bruker SAINT'
_computing_molecular_graphics 'Bruker SHELXTL'
_computing_publication_material 'Bruker SHELXTL'
_computing_structure_refinement 'SHELXL-97 (Sheldrick, 1997)'
_computing_structure_solution 'SHELXS-97 (Sheldrick, 1990)'
_diffrn_ambient_temperature 110(2)
_diffrn_measured_fraction_theta_full 0.999
_diffrn_measured_fraction_theta_max 0.999
_diffrn_measurement_device_type 'CCD area detector'
_diffrn_measurement_method 'phi and omega scans'
_diffrn_radiation_monochromator graphite
_diffrn_radiation_source 'fine-focus sealed tube'
_diffrn_radiation_type MoK\a
_diffrn_radiation_wavelength 0.71073
_diffrn_reflns_av_R_equivalents 0.0306
_diffrn_reflns_av_sigmaI/netI 0.0369
_diffrn_reflns_limit_h_max 14
_diffrn_reflns_limit_h_min -13
_diffrn_reflns_limit_k_max 14
_diffrn_reflns_limit_k_min -11
_diffrn_reflns_limit_l_max 13
_diffrn_reflns_limit_l_min -13
_diffrn_reflns_number 8802
_diffrn_reflns_theta_full 25.01
_diffrn_reflns_theta_max 25.01
_diffrn_reflns_theta_min 2.44
_exptl_absorpt_coefficient_mu 0.077
_exptl_absorpt_correction_T_max 0.990
_exptl_absorpt_correction_T_min 0.816
_exptl_absorpt_correction_type multi-scan
_exptl_absorpt_process_details 'SADABS v2.03; (Sheldrick)'
_exptl_crystal_colour yellow
_exptl_crystal_density_diffrn 1.258
_exptl_crystal_density_meas 0
_exptl_crystal_description block
_exptl_crystal_F_000 648
_exptl_crystal_size_max 0.27
_exptl_crystal_size_mid 0.22
_exptl_crystal_size_min 0.18
_refine_diff_density_max 0.226
_refine_diff_density_min -0.188
_refine_diff_density_rms 0.035
_refine_ls_extinction_method none
_refine_ls_goodness_of_fit_ref 1.044
_refine_ls_hydrogen_treatment mixed
_refine_ls_matrix_type full
_refine_ls_number_parameters 292
_refine_ls_number_reflns 2827
_refine_ls_number_restraints 0
_refine_ls_restrained_S_all 1.044
_refine_ls_R_factor_all 0.0509
_refine_ls_R_factor_gt 0.0396
_refine_ls_shift/su_max 0.000
_refine_ls_shift/su_mean 0.000
_refine_ls_structure_factor_coef Fsqd
_refine_ls_weighting_details 'calc w=1/[\s^2^(Fo^2^)+(0.0317P)^2^+0.5566P] where P=(Fo^2^+2Fc^2^)/3'
_refine_ls_weighting_scheme calc
_refine_ls_wR_factor_gt 0.0841
_refine_ls_wR_factor_ref 0.0886
_reflns_number_gt 2374
_reflns_number_total 2827
_reflns_threshold_expression >2sigma(I)
_cod_data_source_file jo200664m_si_003.cif
_cod_data_source_block ijf0725a
_cod_database_code 4026418

loop_
_symmetry_equiv_pos_as_xyz
'x, y, z'
'-x, y+1/2, -z+1/2'
'-x, -y, -z'
'x, -y-1/2, z-1/2'

loop_
_atom_site_label
_atom_site_type_symbol
_atom_site_fract_x
_atom_site_fract_y
_atom_site_fract_z
_atom_site_U_iso_or_equiv
_atom_site_adp_type
_atom_site_occupancy
_atom_site_symmetry_multiplicity
_atom_site_calc_flag
C1 C 0.33083(12) 0.31406(12) 0.09308(12) 0.0186(3) Uani 1 1 d
C2 C 0.35553(13) 0.23062(13) 0.01633(14) 0.0236(4) Uani 1 1 d
C3 C 0.43697(14) 0.14880(14) 0.05500(15) 0.0284(4) Uani 1 1 d
C4 C 0.49609(14) 0.14968(14) 0.17118(15) 0.0290(4) Uani 1 1 d
C5 C 0.47265(13) 0.23203(14) 0.24836(15) 0.0258(4) Uani 1 1 d
C6 C 0.39042(13) 0.31316(14) 0.21036(14) 0.0227(4) Uani 1 1 d
C7 C 0.24783(12) 0.40411(12) 0.05075(12) 0.0185(3) Uani 1 1 d
C8 C 0.18058(12) 0.45949(12) 0.11384(13) 0.0195(3) Uani 1 1 d
C9 C 0.15759(12) 0.43888(12) 0.23286(13) 0.0203(3) Uani 1 1 d
C10 C 0.16422(14) 0.51147(15) 0.32733(14) 0.0267(4) Uani 1 1 d
C11 C 0.12043(14) 0.45537(15) 0.41677(14) 0.0287(4) Uani 1 1 d
C12 C 0.08683(13) 0.35095(15) 0.37490(13) 0.0259(4) Uani 1 1 d
C13 C 0.07775(15) 0.24294(14) 0.18574(15) 0.0240(4) Uani 1 1 d
C14 C 0.23504(12) 0.44814(13) -0.07476(13) 0.0187(3) Uani 1 1 d
C15 C 0.34304(13) 0.50332(13) -0.10497(13) 0.0211(3) Uani 1 1 d
C16 C 0.31498(14) 0.53892(15) -0.23647(14) 0.0250(4) Uani 1 1 d
C17 C 0.23612(14) 0.64303(15) -0.23649(15) 0.0285(4) Uani 1 1 d
C18 C 0.22457(13) 0.65127(14) -0.10613(14) 0.0241(4) Uani 1 1 d
C19 C 0.15256(13) 0.54945(13) -0.07991(13) 0.0210(3) Uani 1 1 d
C20 C 0.12263(12) 0.55396(13) 0.04187(13) 0.0209(3) Uani 1 1 d
C21 C 0.34419(13) 0.61722(13) -0.04242(14) 0.0235(4) Uani 1 1 d
H2 H 0.3146(14) 0.2303(14) -0.0648(15) 0.027(4) Uiso 1 1 d
H3 H 0.4522(13) 0.0912(14) 0.0008(14) 0.026(4) Uiso 1 1 d
H4 H 0.5526(14) 0.0920(15) 0.1974(14) 0.029(4) Uiso 1 1 d
H5 H 0.5129(14) 0.2342(14) 0.3306(15) 0.032(5) Uiso 1 1 d
H6 H 0.3748(13) 0.3736(14) 0.2657(14) 0.023(4) Uiso 1 1 d
H10 H 0.1951(13) 0.5868(14) 0.3309(13) 0.019(4) Uiso 1 1 d
H11 H 0.1144(14) 0.4866(14) 0.4935(15) 0.030(4) Uiso 1 1 d
H12 H 0.0524(14) 0.2909(15) 0.4083(14) 0.028(4) Uiso 1 1 d
H14 H 0.2061(12) 0.3877(13) -0.1313(13) 0.014(4) Uiso 1 1 d
H15 H 0.4103(14) 0.4558(13) -0.0844(13) 0.021(4) Uiso 1 1 d
H18 H 0.1951(14) 0.7251(15) -0.0838(14) 0.032(5) Uiso 1 1 d
H19 H 0.0841(14) 0.5422(13) -0.1392(14) 0.022(4) Uiso 1 1 d
H13A H 0.1478(15) 0.2025(15) 0.1691(14) 0.033(5) Uiso 1 1 d
H16A H 0.3865(15) 0.5588(14) -0.2650(14) 0.027(4) Uiso 1 1 d
H17A H 0.2710(14) 0.7133(15) -0.2621(14) 0.029(4) Uiso 1 1 d
H21A H 0.3511(12) 0.6092(12) 0.0457(14) 0.017(4) Uiso 1 1 d
H13B H 0.0307(14) 0.2695(14) 0.1109(15) 0.030(4) Uiso 1 1 d
H16B H 0.2790(14) 0.4764(15) -0.2861(14) 0.029(4) Uiso 1 1 d
H17B H 0.1611(15) 0.6360(14) -0.2894(14) 0.027(4) Uiso 1 1 d
H21B H 0.4031(13) 0.6684(14) -0.0600(13) 0.022(4) Uiso 1 1 d
H13C H 0.0341(14) 0.1901(15) 0.2268(14) 0.030(4) Uiso 1 1 d
N1 N 0.11006(10) 0.33958(11) 0.26324(10) 0.0210(3) Uani 1 1 d
O1 O 0.06195(9) 0.62493(9) 0.07538(9) 0.0279(3) Uani 1 1 d

loop_
_atom_site_aniso_label
_atom_site_aniso_U_11
_atom_site_aniso_U_22
_atom_site_aniso_U_33
_atom_site_aniso_U_23
_atom_site_aniso_U_13
_atom_site_aniso_U_12
C1 0.0160(8) 0.0187(8) 0.0222(8) 0.0036(6) 0.0065(6) -0.0025(6)
C2 0.0215(8) 0.0231(9) 0.0264(9) 0.0025(7) 0.0051(7) -0.0009(6)
C3 0.0307(9) 0.0204(9) 0.0369(10) 0.0011(8) 0.0132(8) 0.0023(7)
C4 0.0231(9) 0.0229(9) 0.0421(10) 0.0126(8) 0.0093(8) 0.0058(7)
C5 0.0219(9) 0.0293(9) 0.0254(9) 0.0101(7) 0.0027(7) 0.0004(7)
C6 0.0205(8) 0.0244(9) 0.0239(8) 0.0043(7) 0.0059(6) -0.0003(6)
C7 0.0163(8) 0.0178(8) 0.0204(8) -0.0001(6) 0.0010(6) -0.0040(6)
C8 0.0168(8) 0.0197(8) 0.0212(8) 0.0011(6) 0.0018(6) -0.0014(6)
C9 0.0171(8) 0.0213(8) 0.0227(8) 0.0036(6) 0.0042(6) 0.0035(6)
C10 0.0285(9) 0.0250(9) 0.0273(9) -0.0005(7) 0.0069(7) 0.0012(7)
C11 0.0292(9) 0.0359(10) 0.0220(8) -0.0021(7) 0.0077(7) 0.0056(7)
C12 0.0227(9) 0.0349(10) 0.0215(8) 0.0079(7) 0.0076(7) 0.0024(7)
C13 0.0243(9) 0.0226(9) 0.0241(9) 0.0044(7) 0.0019(7) -0.0016(7)
C14 0.0169(8) 0.0193(8) 0.0190(8) -0.0009(6) 0.0015(6) -0.0014(6)
C15 0.0173(8) 0.0228(8) 0.0232(8) 0.0018(7) 0.0036(6) 0.0014(6)
C16 0.0230(9) 0.0290(9) 0.0237(8) 0.0024(7) 0.0064(7) -0.0029(7)
C17 0.0239(9) 0.0331(10) 0.0283(9) 0.0121(8) 0.0047(8) 0.0021(7)
C18 0.0257(8) 0.0188(8) 0.0290(9) 0.0056(7) 0.0079(7) 0.0021(7)
C19 0.0169(8) 0.0227(8) 0.0225(8) 0.0048(6) 0.0013(7) 0.0015(6)
C20 0.0152(8) 0.0206(8) 0.0268(8) 0.0006(6) 0.0041(6) -0.0018(6)
C21 0.0235(9) 0.0237(9) 0.0237(9) 0.0014(7) 0.0053(7) -0.0069(7)
N1 0.0193(7) 0.0230(7) 0.0204(6) 0.0043(5) 0.0031(5) 0.0007(5)
O1 0.0267(6) 0.0273(6) 0.0318(6) 0.0041(5) 0.0105(5) 0.0080(5)

loop_
_atom_type_symbol
_atom_type_description
_atom_type_scat_dispersion_real
_atom_type_scat_dispersion_imag
_atom_type_scat_source
C C 0.0033 0.0016 'International Tables Vol C Tables 4.2.6.8 and 6.1.1.4'
H H 0.0000 0.0000 'International Tables Vol C Tables 4.2.6.8 and 6.1.1.4'
N N 0.0061 0.0033 'International Tables Vol C Tables 4.2.6.8 and 6.1.1.4'
O O 0.0106 0.0060 'International Tables Vol C Tables 4.2.6.8 and 6.1.1.4'

loop_
_geom_angle_atom_site_label_1
_geom_angle_atom_site_label_2
_geom_angle_atom_site_label_3
_geom_angle
C2 C1 C6 118.23(14)
C2 C1 C7 121.06(13)
C6 C1 C7 120.65(14)
C3 C2 C1 121.00(15)
C3 C2 H2 120.1(10)
C1 C2 H2 118.9(10)
C4 C3 C2 120.08(16)
C4 C3 H3 120.1(9)
C2 C3 H3 119.8(9)
C5 C4 C3 119.60(15)
C5 C4 H4 121.0(10)
C3 C4 H4 119.4(10)
C4 C5 C6 120.47(15)
C4 C5 H5 121.1(10)
C6 C5 H5 118.4(10)
C5 C6 C1 120.61(15)
C5 C6 H6 120.4(9)
C1 C6 H6 119.0(9)
C8 C7 C1 127.38(13)
C8 C7 C14 112.45(13)
C1 C7 C14 120.11(12)
C7 C8 C9 131.07(14)
C7 C8 C20 109.31(13)
C9 C8 C20 119.62(13)
C10 C9 N1 107.31(13)
C10 C9 C8 129.73(14)
N1 C9 C8 122.56(13)
C9 C10 C11 107.93(15)
C9 C10 H10 125.2(9)
C11 C10 H10 126.9(9)
C12 C11 C10 107.33(15)
C12 C11 H11 126.8(10)
C10 C11 H11 125.8(10)
C11 C12 N1 108.72(15)
C11 C12 H12 131.9(10)
N1 C12 H12 119.4(10)
N1 C13 H13A 110.7(10)
N1 C13 H13B 108.8(10)
H13A C13 H13B 109.9(13)
N1 C13 H13C 107.9(10)
H13A C13 H13C 108.7(13)
H13B C13 H13C 110.6(14)
C7 C14 C15 115.05(12)
C7 C14 C19 104.51(12)
C15 C14 C19 102.62(12)
C7 C14 H14 109.7(8)
C15 C14 H14 111.3(8)
C19 C14 H14 113.5(8)
C21 C15 C16 101.53(12)
C21 C15 C14 101.55(12)
C16 C15 C14 107.53(12)
C21 C15 H15 117.7(9)
C16 C15 H15 114.2(9)
C14 C15 H15 112.9(9)
C15 C16 C17 103.61(13)
C15 C16 H16A 110.2(9)
C17 C16 H16A 111.8(9)
C15 C16 H16B 110.6(9)
C17 C16 H16B 113.6(10)
H16A C16 H16B 107.1(13)
C18 C17 C16 102.67(13)
C18 C17 H17A 110.8(9)
C16 C17 H17A 111.8(10)
C18 C17 H17B 111.4(9)
C16 C17 H17B 114.5(10)
H17A C17 H17B 105.8(13)
C21 C18 C17 101.43(13)
C21 C18 C19 101.94(12)
C17 C18 C19 107.40(13)
C21 C18 H18 117.0(10)
C17 C18 H18 114.3(9)
C19 C18 H18 113.4(10)
C20 C19 C18 113.17(13)
C20 C19 C14 104.79(12)
C18 C19 C14 103.69(12)
C20 C19 H19 109.7(9)
C18 C19 H19 111.3(9)
C14 C19 H19 114.0(9)
O1 C20 C8 125.96(14)
O1 C20 C19 125.32(14)
C8 C20 C19 108.71(12)
C15 C21 C18 94.86(12)
C15 C21 H21A 112.5(9)
C18 C21 H21A 113.2(8)
C15 C21 H21B 113.0(9)
C18 C21 H21B 112.5(9)
H21A C21 H21B 110.1(12)
C12 N1 C9 108.70(13)
C12 N1 C13 124.86(14)
C9 N1 C13 126.11(12)

loop_
_geom_bond_atom_site_label_1
_geom_bond_atom_site_label_2
_geom_bond_distance
C1 C2 1.394(2)
C1 C6 1.399(2)
C1 C7 1.476(2)
C2 C3 1.387(2)
C2 H2 0.966(17)
C3 C4 1.386(2)
C3 H3 0.965(17)
C4 C5 1.383(2)
C4 H4 0.969(18)
C5 C6 1.386(2)
C5 H5 0.976(17)
C6 H6 0.999(16)
C7 C8 1.353(2)
C7 C14 1.514(2)
C8 C9 1.467(2)
C8 C20 1.483(2)
C9 C10 1.376(2)
C9 N1 1.3812(19)
C10 C11 1.407(2)
C10 H10 0.964(16)
C11 C12 1.360(2)
C11 H11 0.971(17)
C12 N1 1.3710(19)
C12 H12 0.941(18)
C13 N1 1.457(2)
C13 H13A 1.016(18)
C13 H13B 0.985(17)
C13 H13C 0.992(18)
C14 C15 1.548(2)
C14 C19 1.549(2)
C14 H14 0.984(15)
C15 C21 1.528(2)
C15 C16 1.543(2)
C15 H15 0.974(16)
C16 C17 1.554(2)
C16 H16A 1.003(17)
C16 H16B 0.983(18)
C17 C18 1.534(2)
C17 H17A 1.001(18)
C17 H17B 0.987(17)
C18 C21 1.533(2)
C18 C19 1.546(2)
C18 H18 0.996(18)
C19 C20 1.511(2)
C19 H19 0.964(16)
C20 O1 1.2214(18)
C21 H21A 1.005(15)
C21 H21B 0.981(16)

loop_
_geom_torsion_atom_site_label_1
_geom_torsion_atom_site_label_2
_geom_torsion_atom_site_label_3
_geom_torsion_atom_site_label_4
_geom_torsion
C6 C1 C2 C3 0.0(2)
C7 C1 C2 C3 177.28(14)
C1 C2 C3 C4 -0.6(2)
C2 C3 C4 C5 0.5(2)
C3 C4 C5 C6 0.2(2)
C4 C5 C6 C1 -0.8(2)
C2 C1 C6 C5 0.7(2)
C7 C1 C6 C5 -176.57(14)
C2 C1 C7 C8 150.20(15)
C6 C1 C7 C8 -32.6(2)
C2 C1 C7 C14 -32.9(2)
C6 C1 C7 C14 144.32(14)
C1 C7 C8 C9 -9.3(3)
C14 C7 C8 C9 173.57(14)
C1 C7 C8 C20 171.98(13)
C14 C7 C8 C20 -5.12(17)
C7 C8 C9 C10 127.95(19)
C20 C8 C9 C10 -53.5(2)
C7 C8 C9 N1 -60.3(2)
C20 C8 C9 N1 118.25(16)
N1 C9 C10 C11 0.20(17)
C8 C9 C10 C11 172.90(15)
C9 C10 C11 C12 -0.75(18)
C10 C11 C12 N1 1.02(18)
C8 C7 C14 C15 115.71(14)
C1 C7 C14 C15 -61.64(18)
C8 C7 C14 C19 3.98(16)
C1 C7 C14 C19 -173.36(12)
C7 C14 C15 C21 -75.74(15)
C19 C14 C15 C21 37.10(14)
C7 C14 C15 C16 178.10(13)
C19 C14 C15 C16 -69.06(14)
C21 C15 C16 C17 -33.10(15)
C14 C15 C16 C17 73.07(15)
C15 C16 C17 C18 -2.30(16)
C16 C17 C18 C21 36.85(16)
C16 C17 C18 C19 -69.68(15)
C21 C18 C19 C20 80.53(15)
C17 C18 C19 C20 -173.29(12)
C21 C18 C19 C14 -32.43(14)
C17 C18 C19 C14 73.75(14)
C7 C14 C19 C20 -1.19(15)
C15 C14 C19 C20 -121.61(12)
C7 C14 C19 C18 117.70(12)
C15 C14 C19 C18 -2.71(14)
C7 C8 C20 O1 -174.86(14)
C9 C8 C20 O1 6.3(2)
C7 C8 C20 C19 4.18(17)
C9 C8 C20 C19 -174.69(13)
C18 C19 C20 O1 65.15(19)
C14 C19 C20 O1 177.44(14)
C18 C19 C20 C8 -113.90(14)
C14 C19 C20 C8 -1.60(16)
C16 C15 C21 C18 54.67(13)
C14 C15 C21 C18 -56.15(13)
C17 C18 C21 C15 -56.56(14)
C19 C18 C21 C15 54.21(13)
C11 C12 N1 C9 -0.91(17)
C11 C12 N1 C13 -174.67(14)
C10 C9 N1 C12 0.42(16)
C8 C9 N1 C12 -172.92(13)
C10 C9 N1 C13 174.09(14)
C8 C9 N1 C13 0.7(2)
